data_7221583
loop_
_publ_author_name
'Garcia, Ana Maria'
'Jung, Nicole'
'Gil, Carmen'
'Nieger, Martin'
'Braese, Stefan'

_publ_section_title
;
 Solid Phase Synthesis of Functionalized Indazoles using Triazenes --
 Scope and Limitations
;
_journal_name_full 'RSC Adv.'
_journal_paper_doi 10.1039/C5RA09705C
_journal_year 2015
_chemical_formula_moiety 'C12 H12 F3 N3 O'
_chemical_formula_sum 'C12 H12 F3 N3 O'
_chemical_formula_weight 271.25
_chemical_name_systematic
;
 N-(7-trifluoromethyl)-1H-indazol-3-yl)butyramide
;
_space_group_crystal_system triclinic
_space_group_IT_number 2
_space_group_name_Hall '-P 1'
_space_group_name_H-M_alt 'P -1'
_symmetry_space_group_name_Hall '-P 1'
_symmetry_space_group_name_H-M 'P -1'
_atom_sites_solution_hydrogens difmap
_atom_sites_solution_primary direct
_atom_sites_solution_secondary difmap
_audit_creation_method SHELXL-2014
_audit_update_record
;
2014-12-10 deposited with the CCDC.
2015-07-16 downloaded from the CCDC.
;
_cell_angle_alpha 79.331(5)
_cell_angle_beta 81.744(7)
_cell_angle_gamma 86.251(5)
_cell_formula_units_Z 2
_cell_length_a 4.8788(4)
_cell_length_b 10.1605(6)
_cell_length_c 12.1307(9)
_cell_measurement_reflns_used 44
_cell_measurement_temperature 123(2)
_cell_measurement_theta_max 25.0
_cell_measurement_theta_min 2.5
_cell_volume 584.35(7)
_computing_cell_refinement EVALCCD
_computing_data_collection Collect
_computing_data_reduction EVALCCD
_computing_molecular_graphics Shelxtl-plus
_computing_publication_material publCIF
_computing_structure_refinement 'SHELXL-2014 (Sheldrick, 2014)'
_computing_structure_solution SHELXS-97
_diffrn_ambient_temperature 123(2)
_diffrn_measured_fraction_theta_full 0.996
_diffrn_measured_fraction_theta_max 0.997
_diffrn_measurement_device_type 'Bruker-Nonius KappaCCD'
_diffrn_measurement_method 'rotation in \f and \w, 2\%'
_diffrn_radiation_type MoK\a
_diffrn_radiation_wavelength 0.71073
_diffrn_reflns_av_R_equivalents 0.0318
_diffrn_reflns_av_unetI/netI 0.0428
_diffrn_reflns_laue_measured_fraction_full 0.996
_diffrn_reflns_laue_measured_fraction_max 0.997
_diffrn_reflns_limit_h_max 6
_diffrn_reflns_limit_h_min -6
_diffrn_reflns_limit_k_max 13
_diffrn_reflns_limit_k_min -13
_diffrn_reflns_limit_l_max 15
_diffrn_reflns_limit_l_min -15
_diffrn_reflns_number 6971
_diffrn_reflns_point_group_measured_fraction_full 0.996
_diffrn_reflns_point_group_measured_fraction_max 0.997
_diffrn_reflns_theta_full 25.242
_diffrn_reflns_theta_max 27.495
_diffrn_reflns_theta_min 2.897
_diffrn_source 'fine-focus sealed tube'
_exptl_absorpt_coefficient_mu 0.134
_exptl_absorpt_correction_T_max 0.9925
_exptl_absorpt_correction_T_min 0.8163
_exptl_absorpt_correction_type multi-scan
_exptl_absorpt_process_details 'SADABS (Sheldrick, 2008)'
_exptl_crystal_colour colourless
_exptl_crystal_density_diffrn 1.542
_exptl_crystal_description rods
_exptl_crystal_F_000 280
_exptl_crystal_size_max 0.300
_exptl_crystal_size_mid 0.060
_exptl_crystal_size_min 0.040
_refine_diff_density_max 0.320
_refine_diff_density_min -0.233
_refine_diff_density_rms 0.050
_refine_ls_extinction_method none
_refine_ls_goodness_of_fit_ref 1.038
_refine_ls_hydrogen_treatment mixed
_refine_ls_matrix_type full
_refine_ls_number_parameters 206
_refine_ls_number_reflns 2681
_refine_ls_number_restraints 83
_refine_ls_restrained_S_all 1.092
_refine_ls_R_factor_all 0.0642
_refine_ls_R_factor_gt 0.0421
_refine_ls_shift/su_max 0.001
_refine_ls_shift/su_mean 0.000
_refine_ls_structure_factor_coef Fsqd
_refine_ls_weighting_details 'w=1/[\s^2^(Fo^2^)+(0.0459P)^2^+0.1979P] where P=(Fo^2^+2Fc^2^)/3'
_refine_ls_weighting_scheme calc
_refine_ls_wR_factor_gt 0.0942
_refine_ls_wR_factor_ref 0.1041
_reflns_Friedel_coverage 0.000
_reflns_number_gt 2010
_reflns_number_total 2681
_reflns_threshold_expression 'I > 2\s(I)'
_cod_data_source_file c5ra09705c2.cif
_cod_data_source_block sb747_hy_compound_7f
_cod_database_code 7221583
_shelx_space_group_comment
;
The symmetry employed for this shelxl refinement is uniquely defined
by the following loop, which should always be used as a source of
symmetry information in preference to the above space-group names.
They are only intended as comments.
;
_shelx_estimated_absorpt_t_min 0.961
_shelx_estimated_absorpt_t_max 0.995
_shelxl_version_number 2014-3

loop_
_space_group_symop_operation_xyz
'x, y, z'
'-x, -y, -z'

loop_
_atom_site_label
_atom_site_type_symbol
_atom_site_fract_x
_atom_site_fract_y
_atom_site_fract_z
_atom_site_U_iso_or_equiv
_atom_site_adp_type
_atom_site_occupancy
_atom_site_site_symmetry_order
_atom_site_calc_flag
_atom_site_refinement_flags_posn
_atom_site_refinement_flags_adp
_atom_site_refinement_flags_occupancy
_atom_site_disorder_assembly
_atom_site_disorder_group
N1 N 0.2819(3) 0.43391(14) 0.43968(12) 0.0174(3) Uani 1 1 d D . . . .
H1 H 0.200(3) 0.5108(15) 0.4126(15) 0.021 Uiso 1 1 d D U . . .
N2 N 0.1677(3) 0.36719(13) 0.54177(11) 0.0173(3) Uani 1 1 d . . . . .
C3 C 0.3219(3) 0.25630(15) 0.56369(13) 0.0156(3) Uani 1 1 d . . . . .
N31 N 0.2416(3) 0.16387(13) 0.66177(11) 0.0161(3) Uani 1 1 d D . . . .
H31 H 0.070(3) 0.1542(18) 0.6828(15) 0.019 Uiso 1 1 d D U . . .
C31 C 0.4166(3) 0.09602(15) 0.73152(13) 0.0156(3) Uani 1 1 d . . . . .
O31 O 0.6701(2) 0.10271(11) 0.71007(10) 0.0206(3) Uani 1 1 d . . . . .
C32 C 0.2792(3) 0.01223(16) 0.83788(14) 0.0187(3) Uani 1 1 d . . . . .
H32A H 0.0964 -0.0135 0.8242 0.022 Uiso 1 1 calc R U . . .
H32B H 0.2469 0.0669 0.8985 0.022 Uiso 1 1 calc R U . . .
C33 C 0.4486(3) -0.11418(16) 0.87834(14) 0.0205(3) Uani 1 1 d . . . . .
H33A H 0.4811 -0.1693 0.8180 0.025 Uiso 1 1 calc R U . . .
H33B H 0.6312 -0.0889 0.8926 0.025 Uiso 1 1 calc R U . . .
C34 C 0.3047(4) -0.19700(18) 0.98568(15) 0.0267(4) Uani 1 1 d . . . . .
H34A H 0.4205 -0.2771 1.0087 0.040 Uiso 1 1 calc R U . . .
H34B H 0.2755 -0.1435 1.0461 0.040 Uiso 1 1 calc R U . . .
H34C H 0.1254 -0.2239 0.9716 0.040 Uiso 1 1 calc R U . . .
C3A C 0.5440(3) 0.24778(15) 0.47471(13) 0.0155(3) Uani 1 1 d . . . . .
C4 C 0.7596(3) 0.15421(16) 0.45132(14) 0.0178(3) Uani 1 1 d . . . . .
H4 H 0.7814 0.0727 0.5027 0.021 Uiso 1 1 calc R U . . .
C5 C 0.9380(3) 0.18317(16) 0.35257(14) 0.0193(3) Uani 1 1 d . . . . .
H5 H 1.0853 0.1211 0.3357 0.023 Uiso 1 1 calc R U . . .
C6 C 0.9062(3) 0.30308(17) 0.27610(14) 0.0198(3) Uani 1 1 d . . . . .
H6 H 1.0356 0.3212 0.2093 0.024 Uiso 1 1 calc R U . . .
C7 C 0.6930(3) 0.39544(16) 0.29499(13) 0.0181(3) Uani 1 1 d D . . . .
C71 C 0.6561(3) 0.51637(18) 0.20813(14) 0.0260(4) Uani 1 1 d D U . . .
F71 F 0.486(2) 0.6108(9) 0.2471(9) 0.0299(15) Uani 0.54(3) 1 d D U P A 1
F72 F 0.8850(12) 0.5727(10) 0.1559(12) 0.058(2) Uani 0.54(3) 1 d D U P A 1
F73 F 0.523(2) 0.4812(7) 0.1264(7) 0.0391(15) Uani 0.54(3) 1 d D U P A 1
F71' F 0.452(2) 0.6000(10) 0.2404(10) 0.0309(19) Uani 0.46(3) 1 d D U P A 2
F72' F 0.8872(14) 0.5904(9) 0.1910(10) 0.0426(16) Uani 0.46(3) 1 d D U P A 2
F73' F 0.631(4) 0.4938(9) 0.1068(6) 0.051(2) Uani 0.46(3) 1 d D U P A 2
C7A C 0.5099(3) 0.36685(15) 0.39625(13) 0.0154(3) Uani 1 1 d . . . . .

loop_
_atom_site_aniso_label
_atom_site_aniso_U_11
_atom_site_aniso_U_22
_atom_site_aniso_U_33
_atom_site_aniso_U_23
_atom_site_aniso_U_13
_atom_site_aniso_U_12
N1 0.0158(6) 0.0146(7) 0.0210(7) -0.0009(6) -0.0043(5) 0.0036(5)
N2 0.0147(6) 0.0146(7) 0.0223(7) -0.0026(6) -0.0036(5) 0.0015(5)
C3 0.0104(7) 0.0150(7) 0.0225(8) -0.0042(6) -0.0049(6) 0.0004(6)
N31 0.0080(6) 0.0163(7) 0.0222(7) 0.0000(5) -0.0002(5) 0.0000(5)
C31 0.0130(7) 0.0131(7) 0.0210(8) -0.0053(6) -0.0009(6) 0.0011(6)
O31 0.0103(5) 0.0239(6) 0.0257(6) 0.0006(5) -0.0022(4) -0.0002(4)
C32 0.0142(7) 0.0193(8) 0.0211(8) -0.0018(7) -0.0006(6) 0.0008(6)
C33 0.0182(8) 0.0194(8) 0.0222(8) 0.0001(7) -0.0034(6) 0.0008(6)
C34 0.0296(9) 0.0230(9) 0.0245(9) 0.0023(7) -0.0022(7) -0.0003(7)
C3A 0.0134(7) 0.0136(7) 0.0203(8) -0.0036(6) -0.0054(6) 0.0005(6)
C4 0.0164(7) 0.0150(8) 0.0225(8) -0.0026(6) -0.0066(6) 0.0030(6)
C5 0.0163(7) 0.0188(8) 0.0235(9) -0.0072(7) -0.0039(6) 0.0054(6)
C6 0.0182(8) 0.0224(9) 0.0188(8) -0.0048(7) -0.0013(6) -0.0009(6)
C7 0.0181(7) 0.0184(8) 0.0189(8) -0.0031(6) -0.0061(6) 0.0003(6)
C71 0.0305(9) 0.0229(9) 0.0228(9) -0.0021(7) -0.0014(7) 0.0036(7)
F71 0.043(3) 0.0178(19) 0.031(2) -0.0065(16) -0.0113(18) 0.0069(18)
F72 0.0343(18) 0.057(3) 0.057(4) 0.034(3) 0.0154(19) 0.0027(15)
F73 0.074(4) 0.0268(17) 0.0180(19) -0.0017(15) -0.0180(19) 0.008(2)
F71' 0.035(3) 0.021(3) 0.028(3) 0.009(2) 0.001(2) 0.008(2)
F72' 0.043(2) 0.030(2) 0.043(4) 0.016(2) 0.0062(19) -0.0077(15)
F73' 0.105(6) 0.031(2) 0.0169(19) -0.0028(16) -0.010(3) 0.009(3)
C7A 0.0139(7) 0.0131(7) 0.0203(8) -0.0039(6) -0.0065(6) 0.0015(6)

loop_
_atom_type_symbol
_atom_type_description
_atom_type_scat_dispersion_real
_atom_type_scat_dispersion_imag
_atom_type_scat_source
C C 0.0033 0.0016 'International Tables Vol C Tables 4.2.6.8 and 6.1.1.4'
H H 0.0000 0.0000 'International Tables Vol C Tables 4.2.6.8 and 6.1.1.4'
N N 0.0061 0.0033 'International Tables Vol C Tables 4.2.6.8 and 6.1.1.4'
O O 0.0106 0.0060 'International Tables Vol C Tables 4.2.6.8 and 6.1.1.4'
F F 0.0171 0.0103 'International Tables Vol C Tables 4.2.6.8 and 6.1.1.4'

loop_
_geom_angle_atom_site_label_1
_geom_angle_atom_site_label_2
_geom_angle_atom_site_label_3
_geom_angle
N2 N1 C7A 111.80(12)
N2 N1 H1 117.3(12)
C7A N1 H1 130.9(12)
C3 N2 N1 106.28(12)
N2 C3 N31 118.56(13)
N2 C3 C3A 111.42(14)
N31 C3 C3A 129.89(14)
C31 N31 C3 124.96(12)
C31 N31 H31 116.9(12)
C3 N31 H31 118.0(12)
O31 C31 N31 122.65(14)
O31 C31 C32 122.10(14)
N31 C31 C32 115.25(13)
C31 C32 C33 113.30(13)
C31 C32 H32A 108.9
C33 C32 H32A 108.9
C31 C32 H32B 108.9
C33 C32 H32B 108.9
H32A C32 H32B 107.7
C34 C33 C32 112.17(13)
C34 C33 H33A 109.2
C32 C33 H33A 109.2
C34 C33 H33B 109.2
C32 C33 H33B 109.2
H33A C33 H33B 107.9
C33 C34 H34A 109.5
C33 C34 H34B 109.5
H34A C34 H34B 109.5
C33 C34 H34C 109.5
H34A C34 H34C 109.5
H34B C34 H34C 109.5
C4 C3A C7A 120.12(14)
C4 C3A C3 136.05(15)
C7A C3A C3 103.82(13)
C5 C4 C3A 118.53(15)
C5 C4 H4 120.7
C3A C4 H4 120.7
C4 C5 C6 121.00(14)
C4 C5 H5 119.5
C6 C5 H5 119.5
C7 C6 C5 121.99(15)
C7 C6 H6 119.0
C5 C6 H6 119.0
C6 C7 C7A 117.39(15)
C6 C7 C71 120.11(15)
C7A C7 C71 122.45(14)
F73' C71 F71' 109.6(6)
F72 C71 F71 108.2(6)
F73' C71 F72' 104.0(5)
F71' C71 F72' 104.0(6)
F72 C71 F73 106.7(4)
F71 C71 F73 103.5(5)
F72 C71 C7 115.7(4)
F73' C71 C7 115.6(4)
F71' C71 C7 113.4(5)
F71 C71 C7 113.4(5)
F72' C71 C7 109.1(4)
F73 C71 C7 108.4(3)
N1 C7A C7 132.36(14)
N1 C7A C3A 106.68(14)
C7 C7A C3A 120.95(14)

loop_
_geom_bond_atom_site_label_1
_geom_bond_atom_site_label_2
_geom_bond_distance
N1 N2 1.3579(19)
N1 C7A 1.358(2)
N1 H1 0.883(14)
N2 C3 1.3198(19)
C3 N31 1.397(2)
C3 C3A 1.426(2)
N31 C31 1.354(2)
N31 H31 0.846(14)
C31 O31 1.2308(17)
C31 C32 1.503(2)
C32 C33 1.522(2)
C32 H32A 0.9900
C32 H32B 0.9900
C33 C34 1.518(2)
C33 H33A 0.9900
C33 H33B 0.9900
C34 H34A 0.9800
C34 H34B 0.9800
C34 H34C 0.9800
C3A C4 1.405(2)
C3A C7A 1.411(2)
C4 C5 1.372(2)
C4 H4 0.9500
C5 C6 1.402(2)
C5 H5 0.9500
C6 C7 1.378(2)
C6 H6 0.9500
C7 C7A 1.406(2)
C7 C71 1.483(2)
C71 F72 1.312(4)
C71 F73' 1.315(5)
C71 F71' 1.331(5)
C71 F71 1.335(5)
C71 F72' 1.366(5)
C71 F73 1.371(4)

loop_
_geom_hbond_atom_site_label_D
_geom_hbond_atom_site_label_H
_geom_hbond_atom_site_label_A
_geom_hbond_distance_DH
_geom_hbond_distance_HA
_geom_hbond_distance_DA
_geom_hbond_angle_DHA
_geom_hbond_site_symmetry_A
N1 H1 N2 0.883(14) 2.177(16) 2.8972(18) 138.3(15) 2_566
N31 H31 O31 0.846(14) 2.018(14) 2.8505(16) 167.7(17) 1_455

loop_
_geom_torsion_atom_site_label_1
_geom_torsion_atom_site_label_2
_geom_torsion_atom_site_label_3
_geom_torsion_atom_site_label_4
_geom_torsion
C7A N1 N2 C3 -0.41(17)
N1 N2 C3 N31 -176.39(13)
N1 N2 C3 C3A -0.13(16)
N2 C3 N31 C31 -139.00(15)
C3A C3 N31 C31 45.5(2)
C3 N31 C31 O31 -5.4(2)
C3 N31 C31 C32 174.21(14)
O31 C31 C32 C33 -32.8(2)
N31 C31 C32 C33 147.59(14)
C31 C32 C33 C34 -179.87(14)
N2 C3 C3A C4 -177.73(17)
N31 C3 C3A C4 -2.0(3)
N2 C3 C3A C7A 0.59(17)
N31 C3 C3A C7A 176.30(14)
C7A C3A C4 C5 1.6(2)
C3 C3A C4 C5 179.71(17)
C3A C4 C5 C6 -0.3(2)
C4 C5 C6 C7 -1.4(2)
C5 C6 C7 C7A 1.6(2)
C5 C6 C7 C71 -175.75(15)
C6 C7 C71 F72 -39.5(8)
C7A C7 C71 F72 143.3(8)
C6 C7 C71 F73' 55.6(10)
C7A C7 C71 F73' -121.7(10)
C6 C7 C71 F71' -176.5(7)
C7A C7 C71 F71' 6.2(8)
C6 C7 C71 F71 -165.4(6)
C7A C7 C71 F71 17.4(6)
C6 C7 C71 F72' -61.2(6)
C7A C7 C71 F72' 121.6(6)
C6 C7 C71 F73 80.3(5)
C7A C7 C71 F73 -97.0(5)
N2 N1 C7A C7 179.87(15)
N2 N1 C7A C3A 0.79(17)
C6 C7 C7A N1 -179.23(16)
C71 C7 C7A N1 -1.9(3)
C6 C7 C7A C3A -0.3(2)
C71 C7 C7A C3A 177.07(14)
C4 C3A C7A N1 177.85(13)
C3 C3A C7A N1 -0.80(16)
C4 C3A C7A C7 -1.4(2)
C3 C3A C7A C7 179.99(13)
